data_4343515
loop_
_publ_author_name
'Oliveira, Sandrina'
'Ministro, Jos\'e'
'Santos, Isabel C.'
'Belo, Dulce'
'Lopes, Elsa B.'
'Raba\,ca, Sandra'
'Canadell, Enric'
'Almeida, Manuel'

_publ_section_title
;
 Bilayer Molecular Metals Based on Dissymmetrical Electron Donors.
;
_journal_issue 14
_journal_name_full 'Inorganic chemistry'
_journal_page_first 6677
_journal_page_last 6679
_journal_paper_doi 10.1021/acs.inorgchem.5b01240
_journal_volume 54
_journal_year 2015
_chemical_formula_sum 'C13 H7 Cl0.25 N O S6'
_chemical_formula_weight 394.42
_chemical_name_systematic
;
 ?
;
_space_group_IT_number 2
_symmetry_cell_setting triclinic
_symmetry_space_group_name_Hall '-P 1'
_symmetry_space_group_name_H-M 'P -1'
_atom_sites_solution_hydrogens geom
_atom_sites_solution_primary direct
_atom_sites_solution_secondary difmap
_audit_creation_method SHELXL-97
_cell_angle_alpha 90.263(8)
_cell_angle_beta 91.578(8)
_cell_angle_gamma 95.453(7)
_cell_formula_units_Z 2
_cell_length_a 4.8667(11)
_cell_length_b 5.7923(12)
_cell_length_c 27.507(6)
_cell_measurement_reflns_used 498
_cell_measurement_temperature 150(2)
_cell_measurement_theta_max 25.19
_cell_measurement_theta_min 3.61
_cell_volume 771.6(3)
_computing_cell_refinement 'Bruker SAINT'
_computing_data_collection 'Bruker APEX2'
_computing_data_reduction 'Bruker SAINT'
_computing_molecular_graphics ORTEP3(Farrugia,1997)
_computing_publication_material 'WinGX (Farrugia, 1999)'
_computing_structure_refinement 'SHELXL-97 (Sheldrick, 2008)'
_computing_structure_solution 'SIR97 (Altomare et al, 1999)'
_diffrn_ambient_temperature 150(2)
_diffrn_measured_fraction_theta_full 0.695
_diffrn_measured_fraction_theta_max 0.695
_diffrn_measurement_device_type 'Bruker APEX-II CCD'
_diffrn_measurement_method '\f and \w scans'
_diffrn_radiation_monochromator graphite
_diffrn_radiation_source 'fine-focus sealed tube'
_diffrn_radiation_type MoK\a
_diffrn_radiation_wavelength 0.71073
_diffrn_reflns_av_R_equivalents 0.0171
_diffrn_reflns_av_sigmaI/netI 0.0607
_diffrn_reflns_limit_h_max 5
_diffrn_reflns_limit_h_min -4
_diffrn_reflns_limit_k_max 4
_diffrn_reflns_limit_k_min -6
_diffrn_reflns_limit_l_max 32
_diffrn_reflns_limit_l_min -32
_diffrn_reflns_number 2155
_diffrn_reflns_theta_full 25.02
_diffrn_reflns_theta_max 25.02
_diffrn_reflns_theta_min 2.96
_exptl_absorpt_coefficient_mu 0.925
_exptl_absorpt_correction_T_max 0.9817
_exptl_absorpt_correction_T_min 0.8367
_exptl_absorpt_correction_type multi-scan
_exptl_absorpt_process_details '(SADABS; Sheldrick, 2004)'
_exptl_crystal_colour 'dark brown'
_exptl_crystal_density_diffrn 1.698
_exptl_crystal_density_method 'not measured'
_exptl_crystal_description plate
_exptl_crystal_F_000 401
_exptl_crystal_size_max 0.20
_exptl_crystal_size_mid 0.10
_exptl_crystal_size_min 0.02
_refine_diff_density_max 0.652
_refine_diff_density_min -0.765
_refine_diff_density_rms 0.132
_refine_ls_extinction_method none
_refine_ls_goodness_of_fit_ref 1.097
_refine_ls_hydrogen_treatment constr
_refine_ls_matrix_type full
_refine_ls_number_parameters 202
_refine_ls_number_reflns 1893
_refine_ls_number_restraints 0
_refine_ls_restrained_S_all 1.097
_refine_ls_R_factor_all 0.1073
_refine_ls_R_factor_gt 0.0746
_refine_ls_shift/su_max 0.000
_refine_ls_shift/su_mean 0.000
_refine_ls_structure_factor_coef Fsqd
_refine_ls_weighting_details 'calc w=1/[\s^2^(Fo^2^)+(0.0839P)^2^+7.4848P] where P=(Fo^2^+2Fc^2^)/3'
_refine_ls_weighting_scheme calc
_refine_ls_wR_factor_gt 0.1969
_refine_ls_wR_factor_ref 0.2088
_reflns_number_gt 1354
_reflns_number_total 1893
_reflns_threshold_expression >2sigma(I)
_cod_data_source_file ic5b01240_si_003.cif
_cod_data_source_block ClO4SO
_cod_depositor_comments 'Adding full bibliography for 4343514--4343516.cif.'
_cod_original_sg_symbol_H-M P-1
_cod_database_code 4343515

loop_
_symmetry_equiv_pos_as_xyz
'x, y, z'
'-x, -y, -z'

loop_
_atom_site_label
_atom_site_type_symbol
_atom_site_fract_x
_atom_site_fract_y
_atom_site_fract_z
_atom_site_U_iso_or_equiv
_atom_site_adp_type
_atom_site_occupancy
_atom_site_symmetry_multiplicity
_atom_site_calc_flag
_atom_site_refinement_flags
Cl1 Cl 0.356(3) 0.025(3) -0.0012(4) 0.048(3) Uani 0.25 1 d P
O1 O 0.465(6) -0.001(5) 0.0421(10) 0.030(7) Uiso 0.25 1 d P
O2 O 0.471(7) 0.281(6) 0.0033(11) 0.128(11) Uiso 0.50 1 d P
O3 O 0.085(7) -0.036(7) -0.0026(12) 0.047(9) Uiso 0.25 1 d P
S1 S 0.2731(5) 0.9666(4) 0.29501(8) 0.0162(6) Uani 1 1 d .
S2 S 0.4450(5) 0.5546(4) 0.34765(8) 0.0158(6) Uani 1 1 d .
S3 S 0.6264(5) 0.8411(4) 0.20369(8) 0.0185(6) Uani 1 1 d .
S4 S 0.8132(5) 0.4355(4) 0.25522(8) 0.0178(6) Uani 1 1 d .
S5 S 0.9387(6) 0.7737(5) 0.11525(9) 0.0283(7) Uani 1 1 d .
S6 S 1.1551(6) 0.2894(5) 0.17669(9) 0.0255(7) Uani 1 1 d .
N1 N -0.4921(19) 1.2487(16) 0.4586(3) 0.024(2) Uani 1 1 d .
C1 C 0.465(2) 0.7213(17) 0.2946(3) 0.016(2) Uani 1 1 d .
C2 C 0.1343(18) 0.9120(16) 0.3522(3) 0.011(2) Uani 1 1 d .
C3 C 0.2168(19) 0.7178(16) 0.3775(3) 0.014(2) Uani 1 1 d .
C4 C -0.0454(18) 1.0509(16) 0.3732(3) 0.012(2) Uani 1 1 d .
H4 H -0.0987 1.1841 0.3567 0.014 Uiso 1 1 calc R
C5 C 0.119(2) 0.6646(17) 0.4237(3) 0.017(2) Uani 1 1 d .
H5 H 0.1796 0.5361 0.4409 0.021 Uiso 1 1 calc R
C6 C -0.1478(19) 0.9933(17) 0.4189(3) 0.015(2) Uani 1 1 d .
C7 C -0.0668(19) 0.8008(16) 0.4443(3) 0.014(2) Uani 1 1 d .
H7 H -0.1387 0.7640 0.4754 0.017 Uiso 1 1 calc R
C8 C -0.339(2) 1.1336(18) 0.4412(3) 0.019(2) Uani 1 1 d .
C9 C 0.6136(18) 0.6722(15) 0.2564(3) 0.011(2) Uani 1 1 d .
C10 C 0.862(2) 0.6823(17) 0.1741(3) 0.019(2) Uani 1 1 d .
C11 C 0.945(2) 0.4948(17) 0.1972(3) 0.019(2) Uani 1 1 d .
C12 C 1.020(3) 0.496(2) 0.0896(4) 0.043(3) Uani 1 1 d .
H12A H 0.8506 0.3872 0.0888 0.051 Uiso 1 1 calc R
H12B H 1.0771 0.5213 0.0556 0.051 Uiso 1 1 calc R
C13 C 1.238(3) 0.389(2) 0.1165(4) 0.040(3) Uani 1 1 d .
H13A H 1.4031 0.5037 0.1191 0.048 Uiso 1 1 calc R
H13B H 1.2897 0.2561 0.0972 0.048 Uiso 1 1 calc R

loop_
_atom_site_aniso_label
_atom_site_aniso_U_11
_atom_site_aniso_U_22
_atom_site_aniso_U_33
_atom_site_aniso_U_23
_atom_site_aniso_U_13
_atom_site_aniso_U_12
Cl1 0.069(10) 0.054(9) 0.022(5) -0.006(5) -0.007(6) 0.011(7)
S1 0.0194(15) 0.0111(14) 0.0190(11) 0.0013(9) 0.0045(10) 0.0050(11)
S2 0.0188(14) 0.0098(14) 0.0195(11) 0.0001(9) 0.0026(10) 0.0046(11)
S3 0.0210(15) 0.0156(15) 0.0200(11) 0.0009(9) 0.0051(10) 0.0052(11)
S4 0.0203(15) 0.0136(15) 0.0206(11) -0.0011(9) 0.0045(10) 0.0065(11)
S5 0.0387(18) 0.0247(17) 0.0224(12) -0.0002(10) 0.0124(12) 0.0040(13)
S6 0.0256(16) 0.0174(16) 0.0347(14) -0.0050(11) 0.0112(12) 0.0053(12)
N1 0.028(5) 0.020(6) 0.027(4) 0.004(4) 0.006(4) 0.009(5)
C1 0.023(6) 0.008(6) 0.017(4) -0.001(3) -0.002(4) 0.005(4)
C2 0.006(5) 0.009(6) 0.019(4) 0.000(4) 0.003(4) 0.000(4)
C3 0.010(5) 0.010(6) 0.021(4) -0.004(4) 0.003(4) -0.007(4)
C4 0.009(5) 0.005(6) 0.021(4) -0.002(4) -0.005(4) 0.001(4)
C5 0.026(6) 0.006(6) 0.019(4) 0.000(4) -0.002(4) 0.001(5)
C6 0.018(6) 0.012(6) 0.015(4) -0.002(4) -0.001(4) 0.007(4)
C7 0.015(5) 0.013(6) 0.013(4) 0.000(3) -0.004(4) -0.007(4)
C8 0.027(6) 0.014(6) 0.017(4) 0.003(4) 0.006(4) 0.011(5)
C9 0.009(5) 0.006(5) 0.019(4) 0.000(3) 0.006(4) -0.001(4)
C10 0.020(6) 0.012(6) 0.025(5) -0.004(4) 0.008(4) 0.002(5)
C11 0.015(6) 0.019(6) 0.023(5) -0.005(4) 0.005(4) 0.002(5)
C12 0.050(9) 0.043(9) 0.035(6) -0.018(5) 0.007(6) 0.005(7)
C13 0.036(8) 0.047(9) 0.038(6) -0.008(5) 0.018(6) 0.007(7)

loop_
_atom_type_symbol
_atom_type_description
_atom_type_scat_dispersion_real
_atom_type_scat_dispersion_imag
_atom_type_scat_source
C C 0.0033 0.0016 'International Tables Vol C Tables 4.2.6.8 and 6.1.1.4'
N N 0.0061 0.0033 'International Tables Vol C Tables 4.2.6.8 and 6.1.1.4'
O O 0.0106 0.0060 'International Tables Vol C Tables 4.2.6.8 and 6.1.1.4'
S S 0.1246 0.1234 'International Tables Vol C Tables 4.2.6.8 and 6.1.1.4'
Cl Cl 0.1484 0.1585 'International Tables Vol C Tables 4.2.6.8 and 6.1.1.4'
H H 0.0000 0.0000 'International Tables Vol C Tables 4.2.6.8 and 6.1.1.4'

loop_
_geom_angle_atom_site_label_1
_geom_angle_atom_site_label_2
_geom_angle_atom_site_label_3
_geom_angle
_geom_angle_site_symmetry_1
_geom_angle_site_symmetry_3
O1 Cl1 O3 112(2) . .
O1 Cl1 Cl1 63.5(15) . 2_655
O3 Cl1 Cl1 153(2) . 2_655
O1 Cl1 O1 116.7(16) . 2_655
O3 Cl1 O1 124(2) . 2_655
Cl1 Cl1 O1 53.2(13) 2_655 2_655
O1 Cl1 O2 86.6(19) . .
O3 Cl1 O2 121(2) . .
Cl1 Cl1 O2 85.8(17) 2_655 .
O1 Cl1 O2 88.9(18) 2_655 .
O1 Cl1 O2 74.1(17) . 2_655
O3 Cl1 O2 104(2) . 2_655
Cl1 Cl1 O2 48.7(12) 2_655 2_655
O1 Cl1 O2 65.6(15) 2_655 2_655
O2 Cl1 O2 134.5(13) . 2_655
Cl1 O1 Cl1 63.3(16) . 2_655
Cl1 O2 Cl1 45.5(13) . 2_655
O3 O3 Cl1 138(6) 2 .
C2 S1 C1 95.5(4) . .
C3 S2 C1 96.5(4) . .
C10 S3 C9 95.5(4) . .
C9 S4 C11 95.4(4) . .
C10 S5 C12 98.9(5) . .
C11 S6 C13 102.8(5) . .
C9 C1 S2 123.7(8) . .
C9 C1 S1 121.5(7) . .
S2 C1 S1 114.8(5) . .
C4 C2 C3 119.9(8) . .
C4 C2 S1 123.0(7) . .
C3 C2 S1 117.1(7) . .
C5 C3 C2 120.7(8) . .
C5 C3 S2 123.3(7) . .
C2 C3 S2 116.0(7) . .
C2 C4 C6 119.1(8) . .
C2 C4 H4 120.4 . .
C6 C4 H4 120.4 . .
C7 C5 C3 119.5(8) . .
C7 C5 H5 120.3 . .
C3 C5 H5 120.3 . .
C4 C6 C7 121.4(8) . .
C4 C6 C8 120.2(8) . .
C7 C6 C8 118.4(8) . .
C5 C7 C6 119.4(8) . .
C5 C7 H7 120.3 . .
C6 C7 H7 120.3 . .
N1 C8 C6 178.9(10) . .
C1 C9 S3 122.5(7) . .
C1 C9 S4 122.8(7) . .
S3 C9 S4 114.7(5) . .
C11 C10 S5 127.4(8) . .
C11 C10 S3 117.4(7) . .
S5 C10 S3 115.0(5) . .
C10 C11 S6 129.2(7) . .
C10 C11 S4 117.0(7) . .
S6 C11 S4 113.7(5) . .
C13 C12 S5 114.0(8) . .
C13 C12 H12A 108.7 . .
S5 C12 H12A 108.7 . .
C13 C12 H12B 108.7 . .
S5 C12 H12B 108.7 . .
H12A C12 H12B 107.6 . .
C12 C13 S6 115.9(9) . .
C12 C13 H13A 108.3 . .
S6 C13 H13A 108.3 . .
C12 C13 H13B 108.3 . .
S6 C13 H13B 108.3 . .
H13A C13 H13B 107.4 . .

loop_
_geom_bond_atom_site_label_1
_geom_bond_atom_site_label_2
_geom_bond_distance
_geom_bond_site_symmetry_2
Cl1 O1 1.30(3) .
Cl1 O3 1.34(4) .
Cl1 Cl1 1.45(3) 2_655
Cl1 O1 1.46(3) 2_655
Cl1 O2 1.53(3) .
Cl1 O2 2.03(4) 2_655
O1 Cl1 1.46(3) 2_655
O2 Cl1 2.03(4) 2_655
O3 O3 0.97(6) 2
S1 C2 1.748(8) .
S1 C1 1.774(10) .
S2 C3 1.745(10) .
S2 C1 1.754(9) .
S3 C10 1.751(10) .
S3 C9 1.753(8) .
S4 C9 1.755(9) .
S4 C11 1.759(9) .
S5 C10 1.745(9) .
S5 C12 1.834(12) .
S6 C11 1.743(10) .
S6 C13 1.802(11) .
N1 C8 1.158(13) .
C1 C9 1.334(13) .
C2 C4 1.379(13) .
C2 C3 1.410(13) .
C3 C5 1.394(12) .
C4 C6 1.395(12) .
C4 H4 0.9500 .
C5 C7 1.387(14) .
C5 H5 0.9500 .
C6 C7 1.401(13) .
C6 C8 1.440(14) .
C7 H7 0.9500 .
C10 C11 1.350(13) .
C12 C13 1.465(17) .
C12 H12A 0.9900 .
C12 H12B 0.9900 .
C13 H13A 0.9900 .
C13 H13B 0.9900 .
